data_1510681
loop_
_publ_author_name
'Trefonas, L.'
'Lipscomb, W.N.'

_publ_section_title
;
 Crystal and molecular structure of diboron tetrafluoride, B2 F4
;
_journal_name_full 'Journal of Chemical Physics'
_journal_page_first 54
_journal_page_last 55
_journal_paper_doi 10.1063/1.1744079
_journal_volume 28
_journal_year 1958
_chemical_formula_sum 'B2 F4'
_space_group_IT_number 14
_symmetry_space_group_name_Hall '-P 2yn'
_symmetry_space_group_name_H-M 'P 1 21/n 1'
_cell_angle_alpha 90
_cell_angle_beta 102.5
_cell_angle_gamma 90
_cell_formula_units_Z 2
_cell_length_a 5.486
_cell_length_b 6.53
_cell_length_c 4.826
_cell_volume 168.787
_citation_journal_id_ASTM JCPSA6
_cod_data_source_file boron_164.cif
_cod_data_source_block B2F4
_cod_original_cell_volume 168.7866
_cod_original_sg_symbol_Hall '-P 2ybc (x-z,y,z)'
_cod_database_code 1510681

loop_
_symmetry_equiv_pos_as_xyz
x,y,z
-x+1/2,y+1/2,-z+1/2
-x,-y,-z
x-1/2,-y-1/2,z-1/2

loop_
_atom_site_label
_atom_site_type_symbol
_atom_site_fract_x
_atom_site_fract_y
_atom_site_fract_z
_atom_site_occupancy
_atom_site_U_iso_or_equiv
B1 B+2 0.631 0.063 0.493 1 0.0
F1 F-1 0.729 0.2024 0.6781 1 0.0
F2 F-1 0.7494 0.0344 0.2824 1 0.0
